data_9015243
loop_
_publ_author_name
'Seethanen, D.'
'Durif, A.'
'Guitel, J. C.'

_publ_section_title
;
 Structure cristalline du trimetaphosphate de baryum-argent
 tetrahydrate. Ba Ag P3 O9 (H2 O)4
;
_journal_issue 9
_journal_name_full 'Acta Crystallographica, Section B'
_journal_page_first 2716
_journal_page_last 2719
_journal_paper_doi 10.1107/S0567740877009364
_journal_volume 33
_journal_year 1977
_chemical_formula_sum 'Ag Ba O13 P3'
_space_group_IT_number 15
_symmetry_space_group_name_Hall '-C 2yc'
_symmetry_space_group_name_H-M 'C 1 2/c 1'
_cell_angle_alpha 90
_cell_angle_beta 121.72
_cell_angle_gamma 90
_cell_length_a 21.35
_cell_length_b 7.163
_cell_length_c 18.35
_cell_formula_units_Z 8
_cell_volume 2387.088
_database_code_amcsd 0009600
_exptl_crystal_density_diffrn 3.039
_cod_duplicate_entry 1007014
_cod_original_formula_sum 'Ba Ag P3 O13'
_cod_database_code 9015243
_amcsd_formula_title 'Ag Ba H8 O13 P3'

loop_
_space_group_symop_operation_xyz
x,y,z
1/2+x,1/2+y,z
x,-y,1/2+z
1/2+x,1/2-y,1/2+z
-x,y,1/2-z
1/2-x,1/2+y,1/2-z
-x,-y,-z
1/2-x,1/2-y,-z

loop_
_atom_site_label
_atom_site_fract_x
_atom_site_fract_y
_atom_site_fract_z
Ba1 0.44034 0.32198 0.06074
Ag1 0.27764 0.42764 0.07760
P1 0.13641 0.33347 0.40286
P2 0.40221 0.09610 0.23051
P3 0.25112 0.48298 0.37716
O1 0.08448 0.40733 0.30636
O2 0.21532 0.33641 0.41028
O3 0.31905 0.06412 0.20774
O4 0.11968 0.13528 0.40662
O5 0.13696 0.46828 0.46386
O6 0.45094 0.09215 0.32484
O7 0.40318 0.25914 0.18150
O8 0.29538 0.37996 0.34926
O9 0.21217 0.13314 0.05735
O10 0.24521 0.49992 0.17995
O11 0.44185 0.32817 0.47263
O12 0.10019 0.34198 0.09741
O13 0.05529 0.04155 0.18196

loop_
_cod_related_entry_id
_cod_related_entry_database
_cod_related_entry_code
1 AMCSD 0009600
